data_7107717
loop_
_publ_author_name
'Olga Crespo'
'Beatriz Eguillor'
'Miguel A. Esteruelas'
'Israel Fernandez'
'Jorge Garcia-Raboso'
'Mar Gomez-Gallego'
'Mamen Martin-Ortiz'
'Montserrat  Olivan'
'Miguel A. Sierra'

_publ_section_title
;
 Preparation and Characterisation of [6]-Azaosmahelicenes: The First
 d4-Heterometallahelicenes
;
_journal_name_full Chem.Commun.
_journal_page_first 5328
_journal_page_last 5330
_journal_paper_doi 10.1039/c2cc30356f
_journal_volume 48
_journal_year 2012
_chemical_formula_sum 'C42 H61 N Os P2'
_chemical_formula_weight 832.06
_chemical_name_systematic
;
?
;
_space_group_IT_number 88
_symmetry_cell_setting tetragonal
_symmetry_space_group_name_Hall '-I 4ad'
_symmetry_space_group_name_H-M 'I 41/a :2'
_atom_sites_solution_hydrogens geom
_atom_sites_solution_primary direct
_atom_sites_solution_secondary difmap
_audit_creation_method SHELXL-97
_cell_angle_alpha 90.00
_cell_angle_beta 90.00
_cell_angle_gamma 90.00
_cell_formula_units_Z 16
_cell_length_a 39.3354(14)
_cell_length_b 39.3354(14)
_cell_length_c 11.0574(6)
_cell_measurement_reflns_used 7449
_cell_measurement_temperature 100(2)
_cell_measurement_theta_max 21
_cell_measurement_theta_min 2
_cell_volume 17108.8(13)
_computing_cell_refinement 'APEX2 v2008.4-0, Bruker AXS'
_computing_data_collection 'APEX2 v2008.4-0, Bruker AXS'
_computing_data_reduction
;
SAINT-Bruker integration program embedded in APEX2 v2008.4-0, Bruker AXS
;
_computing_molecular_graphics 'XP, SHELXTL v. 6.1 (Bruker, 2000)'
_computing_publication_material 'XCIF, SHELXTL v. 6.1 (Bruker, 2000)'
_computing_structure_refinement 'SHELXL-97 (Sheldrick, 1997)'
_computing_structure_solution 'SHELXS-97 (Sheldrick, 1990)'
_diffrn_ambient_temperature 100(2)
_diffrn_detector_area_resol_mean 8.26
_diffrn_measured_fraction_theta_full 0.996
_diffrn_measured_fraction_theta_max 0.948
_diffrn_measurement_device_type 'Bruker SMART APEX CCD system'
_diffrn_measurement_method '\w rotations with narrow frames'
_diffrn_radiation_monochromator graphite
_diffrn_radiation_source 'fine-focus sealed tube'
_diffrn_radiation_type MoK\a
_diffrn_radiation_wavelength 0.71073
_diffrn_reflns_av_R_equivalents 0.1003
_diffrn_reflns_av_sigmaI/netI 0.1148
_diffrn_reflns_limit_h_max 51
_diffrn_reflns_limit_h_min -51
_diffrn_reflns_limit_k_max 52
_diffrn_reflns_limit_k_min -52
_diffrn_reflns_limit_l_max 14
_diffrn_reflns_limit_l_min -14
_diffrn_reflns_number 76515
_diffrn_reflns_theta_full 27.50
_diffrn_reflns_theta_max 28.67
_diffrn_reflns_theta_min 1.91
_diffrn_standards_decay_% 'no decay'
_exptl_absorpt_coefficient_mu 3.082
_exptl_absorpt_correction_T_max 0.785
_exptl_absorpt_correction_T_min 0.597
_exptl_absorpt_correction_type multi-scan
_exptl_absorpt_process_details
;
Absorption correction performed with SADABS program. This is based on the
method of Blessing: Blessing, R. H., Acta Crystallogr., Sect. A 1995, 51, 33.

SADABS: Area-Detector Absorption Correction. Bruker-AXS
within SAINT+ package, v. 6.1 (2000).
;
_exptl_crystal_colour red
_exptl_crystal_density_diffrn 1.292
_exptl_crystal_density_method 'not measured'
_exptl_crystal_description needle
_exptl_crystal_F_000 6816
_exptl_crystal_size_max 0.22
_exptl_crystal_size_mid 0.06
_exptl_crystal_size_min 0.04
_refine_diff_density_max 0.852
_refine_diff_density_min -1.015
_refine_diff_density_rms 0.117
_refine_ls_extinction_method none
_refine_ls_goodness_of_fit_ref 0.857
_refine_ls_hydrogen_treatment mixed
_refine_ls_matrix_type full
_refine_ls_number_parameters 435
_refine_ls_number_reflns 10436
_refine_ls_number_restraints 69
_refine_ls_restrained_S_all 0.869
_refine_ls_R_factor_all 0.1243
_refine_ls_R_factor_gt 0.0435
_refine_ls_shift/su_max 0.001
_refine_ls_shift/su_mean 0.000
_refine_ls_structure_factor_coef Fsqd
_refine_ls_weighting_details 'calc w=1/[\s^2^(Fo^2^)+(0.0549P)^2^+0.0000P] where P=(Fo^2^+2Fc^2^)/3'
_refine_ls_weighting_scheme calc
_refine_ls_wR_factor_gt 0.1001
_refine_ls_wR_factor_ref 0.1194
_reflns_number_gt 4986
_reflns_number_total 10436
_reflns_threshold_expression >2sigma(I)
_cod_data_source_file c2cc30356f.txt
_cod_data_source_block montse17bbs
_cod_original_sg_symbol_H-M I4(1)/a
_cod_database_code 7107717

loop_
_symmetry_equiv_pos_as_xyz
'x, y, z'
'-x+1/2, -y, z+1/2'
'-y+3/4, x+1/4, z+1/4'
'y+3/4, -x+3/4, z+3/4'
'x+1/2, y+1/2, z+1/2'
'-x+1, -y+1/2, z+1'
'-y+5/4, x+3/4, z+3/4'
'y+5/4, -x+5/4, z+5/4'
'-x, -y, -z'
'x-1/2, y, -z-1/2'
'y-3/4, -x-1/4, -z-1/4'
'-y-3/4, x-3/4, -z-3/4'
'-x+1/2, -y+1/2, -z+1/2'
'x, y+1/2, -z'
'y-1/4, -x+1/4, -z+1/4'
'-y-1/4, x-1/4, -z-1/4'

loop_
_atom_site_label
_atom_site_type_symbol
_atom_site_fract_x
_atom_site_fract_y
_atom_site_fract_z
_atom_site_U_iso_or_equiv
_atom_site_adp_type
_atom_site_occupancy
_atom_site_symmetry_multiplicity
_atom_site_calc_flag
_atom_site_refinement_flags
_atom_site_disorder_assembly
_atom_site_disorder_group
Os Os 0.156822(6) 0.148039(6) 0.01033(2) 0.04965(10) Uani 1 1 d D A .
H01 H 0.1286(10) 0.1358(13) -0.084(4) 0.068(18) Uiso 1 1 d D . .
H02 H 0.1703(12) 0.1193(9) -0.078(4) 0.050(16) Uiso 1 1 d D . .
H03 H 0.1956(5) 0.1378(15) 0.027(6) 0.08(2) Uiso 1 1 d D . .
P1 P 0.17829(5) 0.18385(5) -0.14088(19) 0.0673(6) Uani 1 1 d D . .
P2 P 0.14016(5) 0.10057(4) 0.12313(19) 0.0621(5) Uani 1 1 d D . .
N N 0.11514(11) 0.18216(10) 0.0509(4) 0.0345(11) Uani 1 1 d . . .
C1 C 0.08661(15) 0.18451(14) -0.0146(5) 0.0424(14) Uani 1 1 d . A .
H1 H 0.0819 0.1668 -0.0705 0.051 Uiso 1 1 calc R . .
C2 C 0.06375(15) 0.21073(15) -0.0066(5) 0.0471(15) Uani 1 1 d . . .
H2 H 0.0434 0.2107 -0.0530 0.056 Uiso 1 1 calc R A .
C3 C 0.07141(14) 0.23779(15) 0.0730(5) 0.0409(14) Uani 1 1 d . A .
H3 H 0.0572 0.2573 0.0771 0.049 Uiso 1 1 calc R . .
C4 C 0.09979(13) 0.23517(14) 0.1438(5) 0.0352(13) Uani 1 1 d . . .
H4 H 0.1054 0.2531 0.1979 0.042 Uiso 1 1 calc R A .
C5 C 0.12072(13) 0.20649(14) 0.1376(5) 0.0356(13) Uani 1 1 d . A .
C6 C 0.15187(13) 0.20142(13) 0.2082(5) 0.0359(13) Uani 1 1 d . . .
C7 C 0.17455(14) 0.17791(14) 0.1565(6) 0.0443(15) Uani 1 1 d . A .
C8 C 0.20823(14) 0.17868(15) 0.2051(5) 0.0447(15) Uani 1 1 d . . .
H8 H 0.2239 0.1620 0.1775 0.054 Uiso 1 1 calc R A .
C9 C 0.21942(14) 0.20155(15) 0.2880(5) 0.0407(14) Uani 1 1 d . A .
C10 C 0.25588(13) 0.20237(15) 0.3253(6) 0.0500(16) Uani 1 1 d . . .
H10A H 0.2683 0.1842 0.2836 0.075 Uiso 1 1 calc R A .
H10B H 0.2575 0.1990 0.4129 0.075 Uiso 1 1 calc R . .
H10C H 0.2658 0.2244 0.3038 0.075 Uiso 1 1 calc R . .
C11 C 0.19563(13) 0.22407(13) 0.3420(5) 0.0365(13) Uani 1 1 d . . .
C12 C 0.16034(13) 0.22105(13) 0.3129(5) 0.0353(13) Uani 1 1 d . A .
C13 C 0.13674(13) 0.23847(14) 0.3920(5) 0.0360(13) Uani 1 1 d . . .
C14 C 0.14804(14) 0.26660(14) 0.4615(5) 0.0385(14) Uani 1 1 d . A .
C15 C 0.18365(14) 0.27256(15) 0.4722(5) 0.0465(16) Uani 1 1 d . . .
H15 H 0.1917 0.2920 0.5144 0.056 Uiso 1 1 calc R A .
C16 C 0.20609(14) 0.25045(15) 0.4219(5) 0.0441(15) Uani 1 1 d . A .
H16 H 0.2296 0.2527 0.4408 0.053 Uiso 1 1 calc R . .
C17 C 0.12430(15) 0.28774(16) 0.5209(5) 0.0464(15) Uani 1 1 d . . .
H17 H 0.1322 0.3078 0.5598 0.056 Uiso 1 1 calc R A .
C18 C 0.09082(15) 0.28044(17) 0.5242(5) 0.0477(16) Uani 1 1 d . A .
H18 H 0.0753 0.2960 0.5595 0.057 Uiso 1 1 calc R . .
C19 C 0.07891(14) 0.24954(17) 0.4748(5) 0.0447(15) Uani 1 1 d . . .
C20 C 0.10179(14) 0.22736(15) 0.4125(5) 0.0410(14) Uani 1 1 d . A .
C21 C 0.09032(14) 0.19448(16) 0.3791(5) 0.0447(15) Uani 1 1 d . . .
H21 H 0.1056 0.1790 0.3418 0.054 Uiso 1 1 calc R A .
C22 C 0.05693(15) 0.18468(18) 0.4004(5) 0.0546(18) Uani 1 1 d . A .
H22 H 0.0496 0.1625 0.3787 0.065 Uiso 1 1 calc R . .
C23 C 0.03396(16) 0.2074(2) 0.4539(6) 0.064(2) Uani 1 1 d . . .
H23 H 0.0108 0.2012 0.4640 0.076 Uiso 1 1 calc R A .
C24 C 0.04513(15) 0.2384(2) 0.4910(5) 0.0550(18) Uani 1 1 d . A .
H24 H 0.0295 0.2532 0.5296 0.066 Uiso 1 1 calc R . .
C25 C 0.1689(2) 0.23000(17) -0.1209(7) 0.073(2) Uani 1 1 d . A .
H25 H 0.1459 0.2297 -0.0821 0.087 Uiso 1 1 calc R . .
C26 C 0.1640(3) 0.2537(2) -0.2243(8) 0.110(3) Uani 1 1 d . . .
H26A H 0.1578 0.2762 -0.1936 0.165 Uiso 1 1 calc R A .
H26B H 0.1457 0.2452 -0.2765 0.165 Uiso 1 1 calc R . .
H26C H 0.1851 0.2553 -0.2708 0.165 Uiso 1 1 calc R . .
C27 C 0.19081(17) 0.24658(17) -0.0248(6) 0.0629(19) Uani 1 1 d . . .
H27A H 0.2134 0.2513 -0.0582 0.094 Uiso 1 1 calc R A .
H27B H 0.1929 0.2313 0.0447 0.094 Uiso 1 1 calc R . .
H27C H 0.1803 0.2679 0.0012 0.094 Uiso 1 1 calc R . .
C28A C 0.1686(3) 0.1726(3) -0.2947(8) 0.076(4) Uiso 0.60 1 d PD A 1
H28A H 0.1779 0.1908 -0.3486 0.091 Uiso 0.60 1 calc PR A 1
C29A C 0.1297(2) 0.1723(3) -0.3083(11) 0.066(3) Uiso 0.60 1 d PD A 1
H29A H 0.1238 0.1699 -0.3939 0.098 Uiso 0.60 1 calc PR A 1
H29B H 0.1204 0.1936 -0.2769 0.098 Uiso 0.60 1 calc PR A 1
H29C H 0.1203 0.1531 -0.2627 0.098 Uiso 0.60 1 calc PR A 1
C30A C 0.1839(3) 0.1389(4) -0.3338(16) 0.110(5) Uiso 0.60 1 d PD A 1
H30A H 0.1831 0.1228 -0.2663 0.165 Uiso 0.60 1 calc PR A 1
H30B H 0.2076 0.1424 -0.3584 0.165 Uiso 0.60 1 calc PR A 1
H30C H 0.1709 0.1298 -0.4021 0.165 Uiso 0.60 1 calc PR A 1
C28B C 0.1534(4) 0.1812(5) -0.2870(12) 0.085(7) Uiso 0.40 1 d PD A 2
H28B H 0.1629 0.2002 -0.3368 0.101 Uiso 0.40 1 calc PR A 2
C29B C 0.1143(4) 0.1876(5) -0.2908(18) 0.068(5) Uiso 0.40 1 d PD A 2
H29D H 0.1076 0.1940 -0.3730 0.102 Uiso 0.40 1 calc PR A 2
H29E H 0.1085 0.2060 -0.2348 0.102 Uiso 0.40 1 calc PR A 2
H29F H 0.1023 0.1668 -0.2669 0.102 Uiso 0.40 1 calc PR A 2
C30B C 0.1601(5) 0.1489(5) -0.366(2) 0.106(8) Uiso 0.40 1 d PD A 2
H30D H 0.1407 0.1451 -0.4199 0.159 Uiso 0.40 1 calc PR A 2
H30E H 0.1630 0.1291 -0.3130 0.159 Uiso 0.40 1 calc PR A 2
H30F H 0.1808 0.1522 -0.4139 0.159 Uiso 0.40 1 calc PR A 2
C31A C 0.2259(2) 0.1847(3) -0.1423(13) 0.077(4) Uiso 0.60 1 d PD A 1
H31A H 0.2314 0.1986 -0.0691 0.093 Uiso 0.60 1 calc PR A 1
C32A C 0.2432(4) 0.2047(3) -0.2454(13) 0.099(5) Uiso 0.60 1 d PD A 1
H32A H 0.2666 0.2103 -0.2220 0.148 Uiso 0.60 1 calc PR A 1
H32B H 0.2306 0.2258 -0.2608 0.148 Uiso 0.60 1 calc PR A 1
H32C H 0.2435 0.1908 -0.3190 0.148 Uiso 0.60 1 calc PR A 1
C33A C 0.2463(3) 0.1516(3) -0.1208(12) 0.087(4) Uiso 0.60 1 d PD A 1
H33A H 0.2389 0.1342 -0.1785 0.130 Uiso 0.60 1 calc PR A 1
H33B H 0.2423 0.1436 -0.0382 0.130 Uiso 0.60 1 calc PR A 1
H33C H 0.2706 0.1562 -0.1321 0.130 Uiso 0.60 1 calc PR A 1
C31B C 0.2186(3) 0.1753(5) -0.2154(14) 0.096(7) Uiso 0.40 1 d PD A 2
H31B H 0.2190 0.1509 -0.2407 0.115 Uiso 0.40 1 calc PR A 2
C32B C 0.2305(5) 0.1974(6) -0.3236(15) 0.105(8) Uiso 0.40 1 d PD A 2
H32D H 0.2273 0.2214 -0.3041 0.157 Uiso 0.40 1 calc PR A 2
H32E H 0.2170 0.1916 -0.3953 0.157 Uiso 0.40 1 calc PR A 2
H32F H 0.2546 0.1930 -0.3399 0.157 Uiso 0.40 1 calc PR A 2
C33B C 0.2431(5) 0.1798(5) -0.1099(13) 0.070(5) Uiso 0.40 1 d PD A 2
H33D H 0.2627 0.1647 -0.1206 0.105 Uiso 0.40 1 calc PR A 2
H33E H 0.2315 0.1742 -0.0342 0.105 Uiso 0.40 1 calc PR A 2
H33F H 0.2509 0.2034 -0.1071 0.105 Uiso 0.40 1 calc PR A 2
C34A C 0.1204(3) 0.1079(3) 0.2651(7) 0.071(3) Uiso 0.60 1 d PDU A 1
H34A H 0.1058 0.1286 0.2576 0.085 Uiso 0.60 1 calc PR A 1
C35A C 0.1501(2) 0.1163(3) 0.3536(11) 0.068(3) Uiso 0.60 1 d PDU A 1
H35A H 0.1408 0.1250 0.4297 0.103 Uiso 0.60 1 calc PR A 1
H35B H 0.1649 0.1335 0.3171 0.103 Uiso 0.60 1 calc PR A 1
H35C H 0.1633 0.0956 0.3695 0.103 Uiso 0.60 1 calc PR A 1
C36A C 0.0985(3) 0.0789(3) 0.3152(11) 0.069(3) Uiso 0.60 1 d PDU A 1
H36A H 0.1131 0.0598 0.3383 0.104 Uiso 0.60 1 calc PR A 1
H36B H 0.0824 0.0714 0.2530 0.104 Uiso 0.60 1 calc PR A 1
H36C H 0.0859 0.0869 0.3862 0.104 Uiso 0.60 1 calc PR A 1
C34B C 0.1482(4) 0.0997(5) 0.2905(8) 0.080(4) Uiso 0.40 1 d PDU A 2
H34B H 0.1429 0.1239 0.3104 0.097 Uiso 0.40 1 calc PR A 2
C35B C 0.1293(4) 0.0816(5) 0.3991(15) 0.082(4) Uiso 0.40 1 d PDU A 2
H35D H 0.1369 0.0915 0.4757 0.123 Uiso 0.40 1 calc PR A 2
H35E H 0.1345 0.0572 0.3981 0.123 Uiso 0.40 1 calc PR A 2
H35F H 0.1047 0.0848 0.3906 0.123 Uiso 0.40 1 calc PR A 2
C36B C 0.1863(3) 0.0993(4) 0.3223(16) 0.071(4) Uiso 0.40 1 d PDU A 2
H36D H 0.1892 0.1035 0.4091 0.106 Uiso 0.40 1 calc PR A 2
H36E H 0.1981 0.1170 0.2762 0.106 Uiso 0.40 1 calc PR A 2
H36F H 0.1960 0.0771 0.3019 0.106 Uiso 0.40 1 calc PR A 2
C37A C 0.1070(2) 0.0750(3) 0.0416(9) 0.065(3) Uiso 0.60 1 d PDU A 1
H37A H 0.1026 0.0546 0.0934 0.077 Uiso 0.60 1 calc PR A 1
C38A C 0.1140(3) 0.0611(3) -0.0870(10) 0.078(4) Uiso 0.60 1 d PDU A 1
H38A H 0.0931 0.0514 -0.1204 0.116 Uiso 0.60 1 calc PR A 1
H38B H 0.1316 0.0435 -0.0829 0.116 Uiso 0.60 1 calc PR A 1
H38C H 0.1219 0.0797 -0.1390 0.116 Uiso 0.60 1 calc PR A 1
C39A C 0.0726(4) 0.0950(6) 0.0363(14) 0.067(4) Uiso 0.60 1 d PDU A 1
H39A H 0.0740 0.1125 -0.0264 0.101 Uiso 0.60 1 calc PR A 1
H39B H 0.0683 0.1057 0.1148 0.101 Uiso 0.60 1 calc PR A 1
H39C H 0.0541 0.0793 0.0173 0.101 Uiso 0.60 1 calc PR A 1
C37B C 0.0933(2) 0.0961(4) 0.1536(13) 0.063(3) Uiso 0.40 1 d PDU A 2
H37B H 0.0904 0.0735 0.1939 0.076 Uiso 0.40 1 calc PR A 2
C38B C 0.0721(4) 0.1216(4) 0.2281(12) 0.057(4) Uiso 0.40 1 d PDU A 2
H38D H 0.0730 0.1440 0.1894 0.086 Uiso 0.40 1 calc PR A 2
H38E H 0.0814 0.1232 0.3101 0.086 Uiso 0.40 1 calc PR A 2
H38F H 0.0485 0.1139 0.2320 0.086 Uiso 0.40 1 calc PR A 2
C39B C 0.0766(6) 0.0926(9) 0.0254(17) 0.066(4) Uiso 0.40 1 d PDU A 2
H39D H 0.0518 0.0927 0.0335 0.100 Uiso 0.40 1 calc PR A 2
H39E H 0.0839 0.0712 -0.0119 0.100 Uiso 0.40 1 calc PR A 2
H39F H 0.0837 0.1117 -0.0256 0.100 Uiso 0.40 1 calc PR A 2
C40A C 0.1754(2) 0.0676(2) 0.1209(12) 0.088(3) Uiso 0.60 1 d PDU A 1
H40A H 0.1807 0.0628 0.0341 0.106 Uiso 0.60 1 calc PR A 1
C41A C 0.2088(3) 0.0800(3) 0.1800(11) 0.075(3) Uiso 0.60 1 d PDU A 1
H41A H 0.2056 0.0819 0.2677 0.112 Uiso 0.60 1 calc PR A 1
H41B H 0.2149 0.1023 0.1468 0.112 Uiso 0.60 1 calc PR A 1
H41C H 0.2270 0.0637 0.1631 0.112 Uiso 0.60 1 calc PR A 1
C42A C 0.1657(3) 0.0331(3) 0.1793(13) 0.095(4) Uiso 0.60 1 d PDU A 1
H42A H 0.1840 0.0166 0.1657 0.142 Uiso 0.60 1 calc PR A 1
H42B H 0.1446 0.0247 0.1428 0.142 Uiso 0.60 1 calc PR A 1
H42C H 0.1623 0.0362 0.2664 0.142 Uiso 0.60 1 calc PR A 1
C40B C 0.1508(5) 0.0577(3) 0.0753(16) 0.092(4) Uiso 0.40 1 d PDU A 2
H40B H 0.1761 0.0567 0.0654 0.110 Uiso 0.40 1 calc PR A 2
C41B C 0.1351(7) 0.0546(6) -0.0506(16) 0.129(6) Uiso 0.40 1 d PDU A 2
H41D H 0.1497 0.0406 -0.1019 0.194 Uiso 0.40 1 calc PR A 2
H41E H 0.1328 0.0773 -0.0865 0.194 Uiso 0.40 1 calc PR A 2
H41F H 0.1126 0.0440 -0.0441 0.194 Uiso 0.40 1 calc PR A 2
C42B C 0.1403(6) 0.0275(5) 0.1550(17) 0.096(5) Uiso 0.40 1 d PDU A 2
H42D H 0.1157 0.0281 0.1679 0.144 Uiso 0.40 1 calc PR A 2
H42E H 0.1520 0.0290 0.2331 0.144 Uiso 0.40 1 calc PR A 2
H42F H 0.1466 0.0062 0.1147 0.144 Uiso 0.40 1 calc PR A 2

loop_
_atom_site_aniso_label
_atom_site_aniso_U_11
_atom_site_aniso_U_22
_atom_site_aniso_U_33
_atom_site_aniso_U_23
_atom_site_aniso_U_13
_atom_site_aniso_U_12
Os 0.04576(16) 0.04154(15) 0.06164(18) -0.01242(13) -0.00485(14) -0.00348(11)
P1 0.0623(12) 0.0725(13) 0.0672(13) -0.0160(11) 0.0173(10) -0.0173(10)
P2 0.0612(12) 0.0364(9) 0.0887(15) -0.0002(10) -0.0281(11) -0.0041(8)
N 0.036(3) 0.030(2) 0.037(3) 0.006(2) -0.006(2) -0.005(2)
C1 0.052(4) 0.040(3) 0.035(3) 0.005(3) -0.007(3) -0.012(3)
C2 0.047(4) 0.048(4) 0.046(4) 0.012(3) -0.016(3) -0.006(3)
C3 0.040(3) 0.046(4) 0.037(3) 0.010(3) 0.002(3) 0.001(3)
C4 0.037(3) 0.040(3) 0.029(3) 0.005(3) -0.003(3) -0.005(3)
C5 0.035(3) 0.041(3) 0.031(3) 0.004(3) 0.001(3) -0.010(3)
C6 0.031(3) 0.034(3) 0.043(4) 0.001(3) 0.000(3) -0.004(2)
C7 0.037(3) 0.039(3) 0.057(4) 0.004(3) -0.006(3) -0.006(3)
C8 0.038(3) 0.047(4) 0.050(4) 0.001(3) 0.000(3) 0.006(3)
C9 0.032(3) 0.046(3) 0.044(4) 0.001(3) -0.006(3) -0.004(3)
C10 0.033(3) 0.058(4) 0.060(4) -0.001(3) -0.006(3) 0.004(3)
C11 0.032(3) 0.038(3) 0.040(3) 0.005(3) -0.003(3) -0.003(3)
C12 0.032(3) 0.033(3) 0.040(3) 0.003(3) -0.002(3) -0.002(2)
C13 0.032(3) 0.049(3) 0.028(3) 0.011(3) -0.003(3) 0.002(3)
C14 0.036(3) 0.048(4) 0.032(3) 0.002(3) -0.002(3) 0.002(3)
C15 0.043(4) 0.048(4) 0.048(4) -0.008(3) -0.012(3) -0.007(3)
C16 0.030(3) 0.059(4) 0.043(4) -0.002(3) -0.007(3) -0.002(3)
C17 0.050(4) 0.056(4) 0.032(3) -0.001(3) -0.004(3) 0.001(3)
C18 0.041(4) 0.068(4) 0.035(4) 0.005(3) 0.001(3) 0.014(3)
C19 0.033(3) 0.077(5) 0.024(3) 0.014(3) -0.001(3) 0.005(3)
C20 0.034(3) 0.059(4) 0.030(3) 0.016(3) -0.007(3) -0.007(3)
C21 0.038(3) 0.061(4) 0.035(3) 0.011(3) -0.007(3) -0.006(3)
C22 0.042(4) 0.083(5) 0.039(4) 0.023(4) -0.006(3) -0.023(4)
C23 0.032(4) 0.120(7) 0.038(4) 0.027(4) 0.001(3) -0.017(4)
C24 0.034(3) 0.099(6) 0.032(4) 0.008(4) -0.001(3) -0.002(3)
C25 0.082(5) 0.067(5) 0.069(5) 0.014(4) -0.024(4) -0.022(4)
C26 0.139(9) 0.121(8) 0.069(6) -0.002(6) -0.030(6) 0.005(7)
C27 0.063(4) 0.059(4) 0.067(5) 0.007(4) -0.011(4) -0.012(4)

loop_
_atom_type_symbol
_atom_type_description
_atom_type_scat_dispersion_real
_atom_type_scat_dispersion_imag
_atom_type_scat_source
C C 0.0033 0.0016 'International Tables Vol C Tables 4.2.6.8 and 6.1.1.4'
H H 0.0000 0.0000 'International Tables Vol C Tables 4.2.6.8 and 6.1.1.4'
N N 0.0061 0.0033 'International Tables Vol C Tables 4.2.6.8 and 6.1.1.4'
P P 0.1023 0.0942 'International Tables Vol C Tables 4.2.6.8 and 6.1.1.4'
Os Os -1.2165 7.6030 'International Tables Vol C Tables 4.2.6.8 and 6.1.1.4'

loop_
_geom_angle_atom_site_label_1
_geom_angle_atom_site_label_2
_geom_angle_atom_site_label_3
_geom_angle
C7 Os N 75.36(19)
C7 Os P2 97.37(16)
N Os P2 99.91(12)
C7 Os P1 95.30(16)
N Os P1 92.75(12)
P2 Os P1 163.97(7)
C7 Os H01 153(2)
N Os H01 78(2)
P2 Os H01 85(2)
P1 Os H01 88(2)
C7 Os H02 139.1(18)
N Os H02 145.4(18)
P2 Os H02 81.5(18)
P1 Os H02 82.5(18)
H01 Os H02 67(2)
C7 Os H03 75(2)
N Os H03 149(2)
P2 Os H03 90(2)
P1 Os H03 84(2)
H01 Os H03 132(3)
H02 Os H03 64(3)
C28A P1 C31B 73.2(6)
C28A P1 C25 108.1(5)
C31B P1 C25 114.0(7)
C28A P1 C31A 102.1(6)
C31B P1 C31A 29.3(6)
C25 P1 C31A 100.5(5)
C28A P1 C28B 21.5(5)
C31B P1 C28B 93.1(8)
C25 P1 C28B 93.0(6)
C31A P1 C28B 120.8(7)
C28A P1 Os 116.7(4)
C31B P1 Os 121.7(6)
C25 P1 Os 115.4(3)
C31A P1 Os 112.2(4)
C28B P1 Os 112.9(6)
C34A P2 C40B 120.7(7)
C34A P2 C34B 37.4(5)
C40B P2 C34B 103.4(8)
C34A P2 C37A 102.0(5)
C40B P2 C37A 61.6(7)
C34B P2 C37A 125.4(6)
C34A P2 C37B 55.1(5)
C40B P2 C37B 101.1(8)
C34B P2 C37B 89.2(6)
C37A P2 C37B 49.9(5)
C34A P2 C40A 116.2(5)
C40B P2 C40A 36.2(6)
C34B P2 C40A 82.9(7)
C37A P2 C40A 97.7(5)
C37B P2 C40A 130.8(6)
C34A P2 Os 117.6(4)
C40B P2 Os 121.4(6)
C34B P2 Os 119.5(6)
C37A P2 Os 111.5(4)
C37B P2 Os 116.4(5)
C40A P2 Os 109.5(4)
C1 N C5 117.7(5)
C1 N Os 124.4(4)
C5 N Os 117.1(3)
N C1 C2 124.5(5)
N C1 H1 117.7
C2 C1 H1 117.7
C1 C2 C3 117.8(5)
C1 C2 H2 121.1
C3 C2 H2 121.1
C4 C3 C2 118.3(5)
C4 C3 H3 120.9
C2 C3 H3 120.9
C3 C4 C5 120.9(5)
C3 C4 H4 119.6
C5 C4 H4 119.6
N C5 C4 120.2(5)
N C5 C6 114.3(5)
C4 C5 C6 125.1(5)
C7 C6 C12 122.4(5)
C7 C6 C5 113.7(5)
C12 C6 C5 123.5(5)
C6 C7 C8 114.9(5)
C6 C7 Os 117.8(4)
C8 C7 Os 127.2(4)
C9 C8 C7 124.6(5)
C9 C8 H8 117.7
C7 C8 H8 117.7
C8 C9 C11 118.9(5)
C8 C9 C10 120.8(5)
C11 C9 C10 120.2(5)
C9 C10 H10A 109.5
C9 C10 H10B 109.5
H10A C10 H10B 109.5
C9 C10 H10C 109.5
H10A C10 H10C 109.5
H10B C10 H10C 109.5
C9 C11 C16 121.7(5)
C9 C11 C12 119.6(5)
C16 C11 C12 118.7(5)
C11 C12 C6 116.9(5)
C11 C12 C13 116.6(5)
C6 C12 C13 126.5(5)
C14 C13 C12 119.7(5)
C14 C13 C20 116.3(5)
C12 C13 C20 123.8(5)
C17 C14 C13 120.3(5)
C17 C14 C15 121.0(5)
C13 C14 C15 118.8(5)
C16 C15 C14 120.0(5)
C16 C15 H15 120.0
C14 C15 H15 120.0
C15 C16 C11 122.2(5)
C15 C16 H16 118.9
C11 C16 H16 118.9
C18 C17 C14 122.2(6)
C18 C17 H17 118.9
C14 C17 H17 118.9
C17 C18 C19 119.8(6)
C17 C18 H18 120.1
C19 C18 H18 120.1
C24 C19 C18 122.1(6)
C24 C19 C20 117.7(6)
C18 C19 C20 120.1(5)
C21 C20 C19 118.8(5)
C21 C20 C13 122.1(6)
C19 C20 C13 119.0(5)
C22 C21 C20 120.6(6)
C22 C21 H21 119.7
C20 C21 H21 119.7
C21 C22 C23 120.3(6)
C21 C22 H22 119.9
C23 C22 H22 119.9
C24 C23 C22 119.4(6)
C24 C23 H23 120.3
C22 C23 H23 120.3
C23 C24 C19 123.0(7)
C23 C24 H24 118.5
C19 C24 H24 118.5
C26 C25 C27 110.1(6)
C26 C25 P1 123.0(6)
C27 C25 P1 112.9(5)
C26 C25 H25 102.7
C27 C25 H25 102.7
P1 C25 H25 102.7
C25 C26 H26A 109.5
C25 C26 H26B 109.5
H26A C26 H26B 109.5
C25 C26 H26C 109.5
H26A C26 H26C 109.5
H26B C26 H26C 109.5
C25 C27 H27A 109.5
C25 C27 H27B 109.5
H27A C27 H27B 109.5
C25 C27 H27C 109.5
H27A C27 H27C 109.5
H27B C27 H27C 109.5
C30A C28A C29A 111.1(7)
C30A C28A P1 113.6(9)
C29A C28A P1 107.8(7)
C30A C28A H28A 108.0
C29A C28A H28A 108.0
P1 C28A H28A 108.0
C29B C28B C30B 106.4(8)
C29B C28B P1 121.7(12)
C30B C28B P1 115.7(12)
C29B C28B H28B 103.6
C30B C28B H28B 103.6
P1 C28B H28B 103.6
C28B C29B H29D 109.5
C28B C29B H29E 109.5
H29D C29B H29E 109.5
C28B C29B H29F 109.5
H29D C29B H29F 109.5
H29E C29B H29F 109.5
C28B C30B H30D 109.5
C28B C30B H30E 109.5
H30D C30B H30E 109.5
C28B C30B H30F 109.5
H30D C30B H30F 109.5
H30E C30B H30F 109.5
C32A C31A C33A 108.2(7)
C32A C31A P1 117.2(9)
C33A C31A P1 120.1(8)
C32A C31A H31A 102.8
C33A C31A H31A 102.8
P1 C31A H31A 102.8
C33B C31B C32B 109.7(9)
C33B C31B P1 100.5(11)
C32B C31B P1 120.5(13)
C33B C31B H31B 108.5
C32B C31B H31B 108.5
P1 C31B H31B 108.5
C31B C32B H32D 109.5
C31B C32B H32E 109.5
H32D C32B H32E 109.5
C31B C32B H32F 109.5
H32D C32B H32F 109.5
H32E C32B H32F 109.5
C31B C33B H33D 109.5
C31B C33B H33E 109.5
H33D C33B H33E 109.5
C31B C33B H33F 109.5
H33D C33B H33F 109.5
H33E C33B H33F 109.5
C36A C34A C35A 110.7(7)
C36A C34A P2 116.4(7)
C35A C34A P2 105.2(7)
C36A C34A H34A 108.1
C35A C34A H34A 108.1
P2 C34A H34A 108.1
C36B C34B C35B 106.3(8)
C36B C34B P2 112.9(10)
C35B C34B P2 132.6(12)
C36B C34B H34B 99.4
C35B C34B H34B 99.4
P2 C34B H34B 99.4
C34B C35B H35D 109.5
C34B C35B H35E 109.5
H35D C35B H35E 109.5
C34B C35B H35F 109.5
H35D C35B H35F 109.5
H35E C35B H35F 109.5
C34B C36B H36D 109.5
C34B C36B H36E 109.5
H36D C36B H36E 109.5
C34B C36B H36F 109.5
H36D C36B H36F 109.5
H36E C36B H36F 109.5
C38A C37A C39A 107.3(7)
C38A C37A P2 120.3(8)
C39A C37A P2 110.4(9)
C38A C37A H37A 106.0
C39A C37A H37A 106.0
P2 C37A H37A 106.0
C38B C37B C39B 108.2(8)
C38B C37B P2 124.3(10)
C39B C37B P2 104.9(12)
C38B C37B H37B 106.1
C39B C37B H37B 106.1
P2 C37B H37B 106.1
C37B C38B H38D 109.5
C37B C38B H38E 109.5
H38D C38B H38E 109.5
C37B C38B H38F 109.5
H38D C38B H38F 109.5
H38E C38B H38F 109.5
C37B C39B H39D 109.5
C37B C39B H39E 109.5
H39D C39B H39E 109.5
C37B C39B H39F 109.5
H39D C39B H39F 109.5
H39E C39B H39F 109.5
C41A C40A C42A 108.1(7)
C41A C40A P2 113.4(8)
C42A C40A P2 114.4(8)
C41A C40A H40A 106.8
C42A C40A H40A 106.8
P2 C40A H40A 106.8
C41B C40B C42B 110.6(9)
C41B C40B P2 104.2(13)
C42B C40B P2 119.3(13)
C41B C40B H40B 107.4
C42B C40B H40B 107.4
P2 C40B H40B 107.4
C40B C41B H41D 109.5
C40B C41B H41E 109.5
H41D C41B H41E 109.5
C40B C41B H41F 109.5
H41D C41B H41F 109.5
H41E C41B H41F 109.5
C40B C42B H42D 109.5
C40B C42B H42E 109.5
H42D C42B H42E 109.5
C40B C42B H42F 109.5
H42D C42B H42F 109.5
H42E C42B H42F 109.5

loop_
_geom_bond_atom_site_label_1
_geom_bond_atom_site_label_2
_geom_bond_distance
Os C7 2.116(6)
Os N 2.166(4)
Os P2 2.3393(19)
Os P1 2.344(2)
Os H01 1.598(10)
Os H02 1.586(10)
Os H03 1.588(10)
P1 C28A 1.799(8)
P1 C31B 1.820(9)
P1 C25 1.866(7)
P1 C31A 1.871(8)
P1 C28B 1.892(9)
P2 C34A 1.775(8)
P2 C40B 1.815(9)
P2 C34B 1.878(9)
P2 C37A 1.878(7)
P2 C37B 1.881(8)
P2 C40A 1.900(8)
N C1 1.339(7)
N C5 1.372(6)
C1 C2 1.371(8)
C1 H1 0.9500
C2 C3 1.413(8)
C2 H2 0.9500
C3 C4 1.367(7)
C3 H3 0.9500
C4 C5 1.398(7)
C4 H4 0.9500
C5 C6 1.467(7)
C6 C7 1.407(7)
C6 C12 1.431(7)
C7 C8 1.430(7)
C8 C9 1.358(8)
C8 H8 0.9500
C9 C11 1.420(7)
C9 C10 1.492(7)
C10 H10A 0.9800
C10 H10B 0.9800
C10 H10C 0.9800
C11 C16 1.424(7)
C11 C12 1.430(7)
C12 C13 1.448(7)
C13 C14 1.419(7)
C13 C20 1.460(7)
C14 C17 1.412(8)
C14 C15 1.425(7)
C15 C16 1.358(8)
C15 H15 0.9500
C16 H16 0.9500
C17 C18 1.348(8)
C17 H17 0.9500
C18 C19 1.413(8)
C18 H18 0.9500
C19 C24 1.411(8)
C19 C20 1.430(8)
C20 C21 1.419(8)
C21 C22 1.389(7)
C21 H21 0.9500
C22 C23 1.402(9)
C22 H22 0.9500
C23 C24 1.359(9)
C23 H23 0.9500
C24 H24 0.9500
C25 C26 1.487(10)
C25 C27 1.516(8)
C25 H25 1.0000
C26 H26A 0.9800
C26 H26B 0.9800
C26 H26C 0.9800
C27 H27A 0.9800
C27 H27B 0.9800
C27 H27C 0.9800
C28A C30A 1.517(9)
C28A C29A 1.536(9)
C28A H28A 1.0000
C29A H29A 0.9800
C29A H29B 0.9800
C29A H29C 0.9800
C30A H30A 0.9800
C30A H30B 0.9800
C30A H30C 0.9800
C28B C29B 1.559(9)
C28B C30B 1.563(9)
C28B H28B 1.0000
C29B H29D 0.9800
C29B H29E 0.9800
C29B H29F 0.9800
C30B H30D 0.9800
C30B H30E 0.9800
C30B H30F 0.9800
C31A C32A 1.545(9)
C31A C33A 1.548(9)
C31A H31A 1.0000
C32A H32A 0.9800
C32A H32B 0.9800
C32A H32C 0.9800
C33A H33A 0.9800
C33A H33B 0.9800
C33A H33C 0.9800
C31B C33B 1.522(10)
C31B C32B 1.550(9)
C31B H31B 1.0000
C32B H32D 0.9800
C32B H32E 0.9800
C32B H32F 0.9800
C33B H33D 0.9800
C33B H33E 0.9800
C33B H33F 0.9800
C34A C36A 1.535(8)
C34A C35A 1.559(8)
C34A H34A 1.0000
C35A H35A 0.9800
C35A H35B 0.9800
C35A H35C 0.9800
C36A H36A 0.9800
C36A H36B 0.9800
C36A H36C 0.9800
C34B C36B 1.542(9)
C34B C35B 1.582(9)
C34B H34B 1.0000
C35B H35D 0.9800
C35B H35E 0.9800
C35B H35F 0.9800
C36B H36D 0.9800
C36B H36E 0.9800
C36B H36F 0.9800
C37A C38A 1.547(8)
C37A C39A 1.565(9)
C37A H37A 1.0000
C38A H38A 0.9800
C38A H38B 0.9800
C38A H38C 0.9800
C39A H39A 0.9800
C39A H39B 0.9800
C39A H39C 0.9800
C37B C38B 1.544(9)
C37B C39B 1.569(10)
C37B H37B 1.0000
C38B H38D 0.9800
C38B H38E 0.9800
C38B H38F 0.9800
C39B H39D 0.9800
C39B H39E 0.9800
C39B H39F 0.9800
C40A C41A 1.547(9)
C40A C42A 1.548(9)
C40A H40A 1.0000
C41A H41A 0.9800
C41A H41B 0.9800
C41A H41C 0.9800
C42A H42A 0.9800
C42A H42B 0.9800
C42A H42C 0.9800
C40B C41B 1.529(10)
C40B C42B 1.536(9)
C40B H40B 1.0000
C41B H41D 0.9800
C41B H41E 0.9800
C41B H41F 0.9800
C42B H42D 0.9800
C42B H42E 0.9800
C42B H42F 0.9800
